data_4038887
loop_
_publ_author_name
'Zhang, Zai-Wei'
'Wang, Shi-Meng'
'Fang, Wan-Yin'
'Lekkala, Ravindar'
'Qin, Hua-Li'

_publ_section_title
;
 A protocol for stereoselective construction of highly functionalized
 dienyl sulfonyl fluoride warheads.
;
_journal_name_full 'The Journal of organic chemistry'
_journal_paper_doi 10.1021/acs.joc.0c01877
_journal_year 2020
_chemical_formula_sum 'C10 H7 Br2 F O2 S'
_chemical_formula_weight 370.04
_space_group_crystal_system monoclinic
_space_group_IT_number 14
_space_group_name_Hall '-P 2yn'
_space_group_name_H-M_alt 'P 1 21/n 1'
_atom_sites_solution_hydrogens geom
_audit_creation_method SHELXL-2018/3
_cell_angle_alpha 90
_cell_angle_beta 93.4650(10)
_cell_angle_gamma 90
_cell_formula_units_Z 4
_cell_length_a 7.1200(6)
_cell_length_b 7.8736(6)
_cell_length_c 21.6656(19)
_cell_measurement_reflns_used 734
_cell_measurement_temperature 298(2)
_cell_measurement_theta_max 25.84
_cell_measurement_theta_min 3.37
_cell_volume 1212.35(17)
_computing_structure_refinement 'SHELXL-2018/3 (Sheldrick, 2018)'
_diffrn_ambient_temperature 298(2)
_diffrn_measured_fraction_theta_full 0.998
_diffrn_measured_fraction_theta_max 0.998
_diffrn_measurement_device_type 'CCD area detector'
_diffrn_measurement_method 'phi and omega scans'
_diffrn_radiation_type MoK\a
_diffrn_radiation_wavelength 0.71073
_diffrn_reflns_av_R_equivalents 0.0246
_diffrn_reflns_av_unetI/netI 0.0294
_diffrn_reflns_Laue_measured_fraction_full 0.998
_diffrn_reflns_Laue_measured_fraction_max 0.998
_diffrn_reflns_limit_h_max 8
_diffrn_reflns_limit_h_min -8
_diffrn_reflns_limit_k_max 7
_diffrn_reflns_limit_k_min -9
_diffrn_reflns_limit_l_max 25
_diffrn_reflns_limit_l_min -22
_diffrn_reflns_number 5699
_diffrn_reflns_point_group_measured_fraction_full 0.998
_diffrn_reflns_point_group_measured_fraction_max 0.998
_diffrn_reflns_theta_full 25.016
_diffrn_reflns_theta_max 25.016
_diffrn_reflns_theta_min 2.753
_exptl_absorpt_coefficient_mu 6.852
_exptl_absorpt_correction_T_max 0.4263
_exptl_absorpt_correction_T_min 0.2330
_exptl_absorpt_correction_type multi-scan
_exptl_absorpt_process_details sadabs
_exptl_crystal_colour colorless
_exptl_crystal_density_diffrn 2.027
_exptl_crystal_description cube
_exptl_crystal_F_000 712
_exptl_crystal_size_max 0.300
_exptl_crystal_size_mid 0.180
_exptl_crystal_size_min 0.150
_refine_diff_density_max 0.329
_refine_diff_density_min -0.627
_refine_diff_density_rms 0.094
_refine_ls_extinction_method none
_refine_ls_goodness_of_fit_ref 1.092
_refine_ls_hydrogen_treatment constr
_refine_ls_matrix_type full
_refine_ls_number_parameters 145
_refine_ls_number_reflns 2145
_refine_ls_number_restraints 0
_refine_ls_restrained_S_all 1.092
_refine_ls_R_factor_all 0.0458
_refine_ls_R_factor_gt 0.0330
_refine_ls_shift/su_max 0.000
_refine_ls_shift/su_mean 0.000
_refine_ls_structure_factor_coef Fsqd
_refine_ls_weighting_details 'w=1/[\s^2^(Fo^2^)+(0.0402P)^2^+0.6068P] where P=(Fo^2^+2Fc^2^)/3'
_refine_ls_weighting_scheme calc
_refine_ls_wR_factor_gt 0.0786
_refine_ls_wR_factor_ref 0.0821
_reflns_Friedel_coverage 0.000
_reflns_number_gt 1716
_reflns_number_total 2145
_reflns_threshold_expression 'I > 2\s(I)'
_cod_data_source_file jo0c01877_si_001.cif
_cod_data_source_block 190529c
_cod_original_sg_symbol_H-M 'P 21/n'
_cod_database_code 4038887
_shelx_shelxl_version_number 2018/3
_shelx_space_group_comment
;
The symmetry employed for this shelxl refinement is uniquely defined
by the following loop, which should always be used as a source of
symmetry information in preference to the above space-group names.
They are only intended as comments.
;
_shelx_estimated_absorpt_t_min 0.233
_shelx_estimated_absorpt_t_max 0.426

loop_
_space_group_symop_operation_xyz
'x, y, z'
'-x+1/2, y+1/2, -z+1/2'
'-x, -y, -z'
'x-1/2, -y-1/2, z-1/2'

loop_
_atom_site_label
_atom_site_type_symbol
_atom_site_fract_x
_atom_site_fract_y
_atom_site_fract_z
_atom_site_U_iso_or_equiv
_atom_site_adp_type
_atom_site_occupancy
_atom_site_site_symmetry_order
_atom_site_calc_flag
_atom_site_refinement_flags_posn
_atom_site_refinement_flags_adp
_atom_site_refinement_flags_occupancy
_atom_site_disorder_assembly
_atom_site_disorder_group
Br1 Br 0.58832(7) 0.37100(6) 0.58272(2) 0.05407(17) Uani 1 1 d . . . . .
Br2 Br -0.19077(7) 0.08171(7) 0.21923(2) 0.05856(18) Uani 1 1 d . . . . .
F1 F 1.0000(4) 0.2027(4) 0.62410(14) 0.0813(10) Uani 1 1 d . . . . .
O1 O 1.0387(4) 0.4667(4) 0.57663(15) 0.0563(8) Uani 1 1 d . . . . .
O2 O 1.1197(4) 0.2062(4) 0.52551(16) 0.0677(10) Uani 1 1 d . . . . .
S1 S 0.99916(14) 0.29621(13) 0.56231(5) 0.0403(3) Uani 1 1 d . . . . .
C1 C 0.7673(5) 0.2701(5) 0.53409(18) 0.0343(9) Uani 1 1 d . . . . .
C2 C 0.7289(5) 0.1914(4) 0.48027(18) 0.0346(9) Uani 1 1 d . . . . .
H2 H 0.829270 0.141713 0.461464 0.042 Uiso 1 1 calc R U . . .
C3 C 0.5459(5) 0.1767(5) 0.44873(17) 0.0350(9) Uani 1 1 d . . . . .
H3 H 0.441488 0.218842 0.467505 0.042 Uiso 1 1 calc R U . . .
C4 C 0.5225(6) 0.1038(5) 0.39303(18) 0.0367(9) Uani 1 1 d . . . . .
H4 H 0.627906 0.052775 0.377723 0.044 Uiso 1 1 calc R U . . .
C5 C 0.3478(5) 0.0958(4) 0.35353(17) 0.0316(8) Uani 1 1 d . . . . .
C6 C 0.3423(6) 0.0002(5) 0.29947(17) 0.0409(10) Uani 1 1 d . . . . .
H6 H 0.448300 -0.060724 0.289537 0.049 Uiso 1 1 calc R U . . .
C7 C 0.1819(6) -0.0058(6) 0.26030(18) 0.0451(10) Uani 1 1 d . . . . .
H7 H 0.179547 -0.071553 0.224614 0.054 Uiso 1 1 calc R U . . .
C8 C 0.0265(5) 0.0857(5) 0.27427(18) 0.0373(9) Uani 1 1 d . . . . .
C9 C 0.0273(5) 0.1833(5) 0.32718(18) 0.0360(9) Uani 1 1 d . . . . .
H9 H -0.078585 0.245628 0.336155 0.043 Uiso 1 1 calc R U . . .
C10 C 0.1863(5) 0.1877(5) 0.36651(17) 0.0354(9) Uani 1 1 d . . . . .
H10 H 0.186593 0.252759 0.402341 0.042 Uiso 1 1 calc R U . . .

loop_
_atom_site_aniso_label
_atom_site_aniso_U_11
_atom_site_aniso_U_22
_atom_site_aniso_U_33
_atom_site_aniso_U_23
_atom_site_aniso_U_13
_atom_site_aniso_U_12
Br1 0.0454(3) 0.0648(3) 0.0522(3) -0.0172(2) 0.0053(2) 0.0024(2)
Br2 0.0433(3) 0.0814(4) 0.0488(3) 0.0081(2) -0.0154(2) -0.0146(2)
F1 0.071(2) 0.100(2) 0.0697(19) 0.0439(17) -0.0279(16) -0.0284(17)
O1 0.052(2) 0.0398(18) 0.075(2) -0.0056(15) -0.0088(16) -0.0113(14)
O2 0.0377(18) 0.076(2) 0.088(3) -0.0262(19) -0.0071(17) 0.0087(16)
S1 0.0337(5) 0.0427(6) 0.0432(6) 0.0016(5) -0.0088(5) -0.0026(4)
C1 0.028(2) 0.035(2) 0.040(2) 0.0021(17) 0.0008(17) -0.0005(16)
C2 0.033(2) 0.032(2) 0.038(2) 0.0005(17) -0.0005(17) 0.0028(17)
C3 0.034(2) 0.037(2) 0.033(2) -0.0026(17) -0.0027(17) 0.0015(17)
C4 0.033(2) 0.036(2) 0.041(2) -0.0016(17) 0.0000(17) 0.0031(16)
C5 0.034(2) 0.030(2) 0.031(2) 0.0001(15) 0.0010(16) -0.0018(16)
C6 0.041(2) 0.045(2) 0.036(2) -0.0073(19) 0.0036(18) 0.0078(19)
C7 0.052(3) 0.052(3) 0.030(2) -0.0109(19) -0.0046(19) -0.003(2)
C8 0.033(2) 0.043(2) 0.035(2) 0.0071(18) -0.0065(17) -0.0088(18)
C9 0.030(2) 0.037(2) 0.040(2) 0.0007(18) -0.0009(17) 0.0033(17)
C10 0.039(2) 0.037(2) 0.030(2) -0.0054(16) 0.0022(17) 0.0004(17)

loop_
_atom_type_symbol
_atom_type_description
_atom_type_scat_dispersion_real
_atom_type_scat_dispersion_imag
_atom_type_scat_source
C C 0.0033 0.0016 'International Tables Vol C Tables 4.2.6.8 and 6.1.1.4'
H H 0.0000 0.0000 'International Tables Vol C Tables 4.2.6.8 and 6.1.1.4'
F F 0.0171 0.0103 'International Tables Vol C Tables 4.2.6.8 and 6.1.1.4'
O O 0.0106 0.0060 'International Tables Vol C Tables 4.2.6.8 and 6.1.1.4'
S S 0.1246 0.1234 'International Tables Vol C Tables 4.2.6.8 and 6.1.1.4'
Br Br -0.2901 2.4595 'International Tables Vol C Tables 4.2.6.8 and 6.1.1.4'

loop_
_geom_angle_atom_site_label_1
_geom_angle_atom_site_label_2
_geom_angle_atom_site_label_3
_geom_angle
_geom_angle_site_symmetry_1
_geom_angle_site_symmetry_3
_geom_angle_publ_flag
O2 S1 O1 119.3(2) . . ?
O2 S1 F1 106.6(2) . . ?
O1 S1 F1 106.11(19) . . ?
O2 S1 C1 109.98(19) . . ?
O1 S1 C1 111.41(18) . . ?
F1 S1 C1 101.81(17) . . ?
C2 C1 S1 120.2(3) . . ?
C2 C1 Br1 125.2(3) . . ?
S1 C1 Br1 114.5(2) . . ?
C1 C2 C3 125.8(4) . . ?
C1 C2 H2 117.1 . . ?
C3 C2 H2 117.1 . . ?
C4 C3 C2 121.5(4) . . ?
C4 C3 H3 119.2 . . ?
C2 C3 H3 119.2 . . ?
C3 C4 C5 126.8(4) . . ?
C3 C4 H4 116.6 . . ?
C5 C4 H4 116.6 . . ?
C6 C5 C10 117.9(3) . . ?
C6 C5 C4 119.6(4) . . ?
C10 C5 C4 122.5(3) . . ?
C7 C6 C5 121.0(4) . . ?
C7 C6 H6 119.5 . . ?
C5 C6 H6 119.5 . . ?
C8 C7 C6 119.7(4) . . ?
C8 C7 H7 120.1 . . ?
C6 C7 H7 120.1 . . ?
C7 C8 C9 120.9(4) . . ?
C7 C8 Br2 119.5(3) . . ?
C9 C8 Br2 119.6(3) . . ?
C10 C9 C8 119.4(4) . . ?
C10 C9 H9 120.3 . . ?
C8 C9 H9 120.3 . . ?
C9 C10 C5 121.1(3) . . ?
C9 C10 H10 119.4 . . ?
C5 C10 H10 119.4 . . ?

loop_
_geom_bond_atom_site_label_1
_geom_bond_atom_site_label_2
_geom_bond_distance
_geom_bond_site_symmetry_2
_geom_bond_publ_flag
Br1 C1 1.878(4) . ?
Br2 C8 1.895(4) . ?
F1 S1 1.528(3) . ?
O1 S1 1.403(3) . ?
O2 S1 1.399(3) . ?
S1 C1 1.737(4) . ?
C1 C2 1.334(5) . ?
C2 C3 1.439(5) . ?
C2 H2 0.9300 . ?
C3 C4 1.338(5) . ?
C3 H3 0.9300 . ?
C4 C5 1.468(5) . ?
C4 H4 0.9300 . ?
C5 C6 1.391(5) . ?
C5 C10 1.401(5) . ?
C6 C7 1.382(5) . ?
C6 H6 0.9300 . ?
C7 C8 1.369(6) . ?
C7 H7 0.9300 . ?
C8 C9 1.380(5) . ?
C9 C10 1.375(5) . ?
C9 H9 0.9300 . ?
C10 H10 0.9300 . ?

loop_
_geom_torsion_atom_site_label_1
_geom_torsion_atom_site_label_2
_geom_torsion_atom_site_label_3
_geom_torsion_atom_site_label_4
_geom_torsion
_geom_torsion_site_symmetry_1
_geom_torsion_site_symmetry_2
_geom_torsion_site_symmetry_3
_geom_torsion_site_symmetry_4
_geom_torsion_publ_flag
O2 S1 C1 C2 -7.8(4) . . . . ?
O1 S1 C1 C2 126.8(3) . . . . ?
F1 S1 C1 C2 -120.5(3) . . . . ?
O2 S1 C1 Br1 175.6(2) . . . . ?
O1 S1 C1 Br1 -49.8(3) . . . . ?
F1 S1 C1 Br1 62.9(2) . . . . ?
S1 C1 C2 C3 -173.2(3) . . . . ?
Br1 C1 C2 C3 3.0(6) . . . . ?
C1 C2 C3 C4 176.1(4) . . . . ?
C2 C3 C4 C5 -173.5(3) . . . . ?
C3 C4 C5 C6 -173.5(4) . . . . ?
C3 C4 C5 C10 9.5(6) . . . . ?
C10 C5 C6 C7 -0.9(6) . . . . ?
C4 C5 C6 C7 -178.0(4) . . . . ?
C5 C6 C7 C8 1.0(6) . . . . ?
C6 C7 C8 C9 -0.3(6) . . . . ?
C6 C7 C8 Br2 178.3(3) . . . . ?
C7 C8 C9 C10 -0.4(6) . . . . ?
Br2 C8 C9 C10 -179.1(3) . . . . ?
C8 C9 C10 C5 0.5(6) . . . . ?
C6 C5 C10 C9 0.1(6) . . . . ?
C4 C5 C10 C9 177.2(3) . . . . ?
